data_1508659
loop_
_publ_author_name
'Noole, Artur'
'J\"arving, Ivar'
'Werner, Franz'
'Lopp, Margus'
'Malkov, Andrei'
'Kanger, T\=onis'

_publ_section_title
;
 Organocatalytic asymmetric synthesis of 3-chlorooxindoles bearing
 adjacent quaternary-tertiary centers.
;
_journal_issue 18
_journal_name_full 'Organic letters'
_journal_page_first 4922
_journal_page_last 4925
_journal_paper_doi 10.1021/ol302245b
_journal_volume 14
_journal_year 2012
_chemical_absolute_configuration ad
_chemical_formula_moiety
;
(C16 H12 Cl2 N2 O3)
;
_chemical_formula_sum 'C16 H12 Cl2 N2 O3'
_chemical_formula_weight 351.18
_chemical_melting_point 456
_chemical_name_common 'NOOLE 035 R4'
_chemical_name_systematic
; 
(R)-3,4-Dichloro-3-((S)-2-nitro-1-phenylethyl)indolin-2-one
;
_space_group_IT_number 4
_symmetry_cell_setting monoclinic
_symmetry_space_group_name_Hall 'P 2yb'
_symmetry_space_group_name_H-M 'P 1 21 1'
_atom_sites_solution_hydrogens geom
_atom_sites_solution_primary direct
_atom_sites_solution_secondary difmap
_audit_creation_method SHELXL-97
_cell_angle_alpha 90.00
_cell_angle_beta 90.798(3)
_cell_angle_gamma 90.00
_cell_formula_units_Z 6
_cell_length_a 8.2024(6)
_cell_length_b 13.1986(9)
_cell_length_c 22.0399(16)
_cell_measurement_reflns_used 6317
_cell_measurement_temperature 200(2)
_cell_measurement_theta_max 24.7429
_cell_measurement_theta_min 2.4078
_cell_volume 2385.8(3)
_computing_cell_refinement 'APEX2 (Bruker, 2011); SAINT (Bruker, 2009)'
_computing_data_collection 'GIS (Bruker)'
_computing_data_reduction 'SAINT (Bruker, 2009);XPREP (Sheldrick, 2008)'
_computing_structure_refinement 'SHELXL-97 (Sheldrick, 2008)'
_computing_structure_solution 'SHELXS-97 (Sheldrick, 2008)'
_diffrn_ambient_temperature 200(2)
_diffrn_measured_fraction_theta_full 0.996
_diffrn_measured_fraction_theta_max 0.996
_diffrn_measurement_device_type 'Bruker SMART X2S diffractometer'
_diffrn_measurement_method '\w scans'
_diffrn_radiation_monochromator 'doubly curved silicon crystal'
_diffrn_radiation_source 'XOS X-beam microfocus source'
_diffrn_radiation_type MoK\a
_diffrn_radiation_wavelength 0.71073
_diffrn_reflns_av_R_equivalents 0.0364
_diffrn_reflns_av_sigmaI/netI 0.0562
_diffrn_reflns_limit_h_max 9
_diffrn_reflns_limit_h_min -9
_diffrn_reflns_limit_k_max 15
_diffrn_reflns_limit_k_min -15
_diffrn_reflns_limit_l_max 26
_diffrn_reflns_limit_l_min -21
_diffrn_reflns_number 15411
_diffrn_reflns_theta_full 25.04
_diffrn_reflns_theta_max 25.04
_diffrn_reflns_theta_min 0.92
_exptl_absorpt_coefficient_mu 0.424
_exptl_absorpt_correction_T_max 0.8835
_exptl_absorpt_correction_T_min 0.7852
_exptl_absorpt_correction_type multi-scan
_exptl_absorpt_process_details 'Sheldrick, G. M. (2008) SADABS. University of G\"ottingen, Germany.'
_exptl_crystal_colour colourless
_exptl_crystal_density_diffrn 1.467
_exptl_crystal_density_method 'not measured'
_exptl_crystal_description block
_exptl_crystal_F_000 1080
_exptl_crystal_size_max 0.60
_exptl_crystal_size_mid 0.50
_exptl_crystal_size_min 0.30
_refine_diff_density_max 0.181
_refine_diff_density_min -0.218
_refine_diff_density_rms 0.044
_refine_ls_abs_structure_details 'Flack H D (1983), Acta Cryst. A39, 876-881'
_refine_ls_abs_structure_Flack -0.02(4)
_refine_ls_extinction_method none
_refine_ls_goodness_of_fit_ref 1.046
_refine_ls_hydrogen_treatment mixed
_refine_ls_matrix_type full
_refine_ls_number_parameters 631
_refine_ls_number_reflns 8236
_refine_ls_number_restraints 1
_refine_ls_restrained_S_all 1.046
_refine_ls_R_factor_all 0.0457
_refine_ls_R_factor_gt 0.0379
_refine_ls_shift/su_max 0.001
_refine_ls_shift/su_mean 0.000
_refine_ls_structure_factor_coef Fsqd
_refine_ls_weighting_details 'calc w=1/[\s^2^(Fo^2^)+(0.0386P)^2^+0.1368P] where P=(Fo^2^+2Fc^2^)/3'
_refine_ls_weighting_scheme calc
_refine_ls_wR_factor_gt 0.0855
_refine_ls_wR_factor_ref 0.0901
_reflns_number_gt 7251
_reflns_number_total 8239
_reflns_threshold_expression >2sigma(I)
_cod_data_source_file ol302245b_si_002.cif
_cod_data_source_block fw35final
_cod_depositor_comments
;
The following automatic conversions were performed:

'_symmetry_cell_setting' value 'Monoclinic' changed to 'monoclinic'
according to /home/saulius/struct/CIF-dictionaries/cif_core.dic
dictionary named 'cif_core.dic' version 2.4.2 from 2011-04-26.

Automatic conversion script
Id: cif_fix_values 1891 2012-01-12 08:04:46Z andrius 
;
_cod_original_sg_symbol_H-M P12(1)1
_cod_database_code 1508659

loop_
_symmetry_equiv_pos_as_xyz
'x, y, z'
'-x, y+1/2, -z'

loop_
_atom_site_label
_atom_site_type_symbol
_atom_site_fract_x
_atom_site_fract_y
_atom_site_fract_z
_atom_site_U_iso_or_equiv
_atom_site_adp_type
_atom_site_occupancy
_atom_site_symmetry_multiplicity
_atom_site_calc_flag
_atom_site_refinement_flags
Cl11 Cl 0.25255(11) 0.35657(6) 0.77458(5) 0.0606(3) Uani 1 1 d .
C11 C 0.3455(4) 0.4607(2) 0.74125(15) 0.0370(7) Uani 1 1 d .
C12 C 0.4553(4) 0.4422(2) 0.69553(16) 0.0454(8) Uani 1 1 d .
H12 H 0.4748 0.3747 0.6825 0.055 Uiso 1 1 calc R
C13 C 0.5363(4) 0.5216(3) 0.66890(16) 0.0500(9) Uani 1 1 d .
H13 H 0.6101 0.5085 0.6370 0.060 Uiso 1 1 calc R
C14 C 0.5119(4) 0.6200(2) 0.68785(15) 0.0421(8) Uani 1 1 d .
H14 H 0.5698 0.6748 0.6703 0.051 Uiso 1 1 calc R
C15 C 0.4007(3) 0.6360(2) 0.73296(14) 0.0324(7) Uani 1 1 d .
C16 C 0.3127(3) 0.5575(2) 0.75989(13) 0.0297(6) Uani 1 1 d .
N11 N 0.3601(3) 0.72844(18) 0.76069(13) 0.0388(6) Uani 1 1 d .
HN11 H 0.396(4) 0.782(3) 0.7492(16) 0.047 Uiso 1 1 d .
C17 C 0.2515(4) 0.7164(2) 0.80560(15) 0.0375(7) Uani 1 1 d .
O11 O 0.1953(3) 0.78092(16) 0.83812(11) 0.0512(6) Uani 1 1 d .
C18 C 0.2041(3) 0.6024(2) 0.80776(13) 0.0323(6) Uani 1 1 d .
Cl12 Cl 0.25990(10) 0.55834(7) 0.88228(4) 0.0498(2) Uani 1 1 d .
C19 C 0.0165(3) 0.5992(2) 0.79907(14) 0.0334(7) Uani 1 1 d .
H19 H -0.0283 0.6465 0.8301 0.040 Uiso 1 1 calc R
C110 C -0.0327(3) 0.6435(2) 0.73785(14) 0.0324(6) Uani 1 1 d .
C111 C -0.0177(3) 0.5889(2) 0.68406(15) 0.0398(7) Uani 1 1 d .
H111 H 0.0196 0.5208 0.6854 0.048 Uiso 1 1 calc R
C112 C -0.0566(4) 0.6331(3) 0.62878(15) 0.0471(8) Uani 1 1 d .
H112 H -0.0450 0.5951 0.5925 0.056 Uiso 1 1 calc R
C113 C -0.1119(4) 0.7310(3) 0.62598(17) 0.0518(9) Uani 1 1 d .
H113 H -0.1393 0.7607 0.5879 0.062 Uiso 1 1 calc R
C114 C -0.1274(4) 0.7863(3) 0.67890(17) 0.0482(9) Uani 1 1 d .
H114 H -0.1642 0.8545 0.6772 0.058 Uiso 1 1 calc R
C115 C -0.0895(4) 0.7426(2) 0.73377(16) 0.0403(7) Uani 1 1 d .
H115 H -0.1024 0.7809 0.7699 0.048 Uiso 1 1 calc R
C116 C -0.0605(4) 0.4964(2) 0.81185(16) 0.0439(8) Uani 1 1 d .
H11A H -0.0441 0.4510 0.7767 0.053 Uiso 1 1 calc R
H11B H -0.0061 0.4653 0.8477 0.053 Uiso 1 1 calc R
N12 N -0.2412(3) 0.5069(2) 0.82358(14) 0.0500(7) Uani 1 1 d .
O12 O -0.2998(3) 0.5894(2) 0.83328(12) 0.0587(7) Uani 1 1 d .
O13 O -0.3176(4) 0.4288(2) 0.8235(2) 0.1070(13) Uani 1 1 d .
Cl21 Cl 0.44638(9) 0.28749(6) 0.56183(4) 0.0433(2) Uani 1 1 d .
C21 C 0.2855(3) 0.2328(2) 0.60077(13) 0.0317(6) Uani 1 1 d .
C22 C 0.1353(4) 0.2803(2) 0.59776(14) 0.0391(7) Uani 1 1 d .
H22 H 0.1221 0.3404 0.5745 0.047 Uiso 1 1 calc R
C23 C 0.0043(4) 0.2404(2) 0.62865(15) 0.0424(8) Uani 1 1 d .
H23 H -0.0984 0.2736 0.6266 0.051 Uiso 1 1 calc R
C24 C 0.0209(3) 0.1520(3) 0.66276(14) 0.0372(7) Uani 1 1 d .
H24 H -0.0691 0.1233 0.6833 0.045 Uiso 1 1 calc R
C25 C 0.1719(3) 0.1082(2) 0.66558(12) 0.0284(6) Uani 1 1 d .
C26 C 0.3062(3) 0.14522(19) 0.63391(12) 0.0252(6) Uani 1 1 d .
N21 N 0.2170(3) 0.02270(17) 0.70013(11) 0.0302(5) Uani 1 1 d .
HN21 H 0.150(4) -0.010(2) 0.7248(14) 0.036 Uiso 1 1 d .
C27 C 0.3777(3) 0.0024(2) 0.69624(12) 0.0270(6) Uani 1 1 d .
O21 O 0.4542(2) -0.06549(13) 0.72113(9) 0.0318(4) Uani 1 1 d .
C28 C 0.4516(3) 0.07996(19) 0.65078(12) 0.0246(6) Uani 1 1 d .
Cl22 Cl 0.59946(8) 0.15364(5) 0.69324(3) 0.03177(16) Uani 1 1 d .
C29 C 0.5395(3) 0.01620(19) 0.60193(12) 0.0275(6) Uani 1 1 d .
H29 H 0.6185 -0.0281 0.6245 0.033 Uiso 1 1 calc R
C210 C 0.4187(3) -0.0556(2) 0.57047(12) 0.0285(6) Uani 1 1 d .
C211 C 0.4130(4) -0.1559(2) 0.58887(14) 0.0336(7) Uani 1 1 d .
H211 H 0.4884 -0.1795 0.6187 0.040 Uiso 1 1 calc R
C212 C 0.2993(4) -0.2220(2) 0.56444(15) 0.0413(8) Uani 1 1 d .
H212 H 0.2957 -0.2902 0.5780 0.050 Uiso 1 1 calc R
C213 C 0.1918(4) -0.1890(2) 0.52066(15) 0.0440(8) Uani 1 1 d .
H213 H 0.1134 -0.2345 0.5040 0.053 Uiso 1 1 calc R
C214 C 0.1970(4) -0.0893(3) 0.50054(16) 0.0455(8) Uani 1 1 d .
H214 H 0.1241 -0.0668 0.4695 0.055 Uiso 1 1 calc R
C215 C 0.3102(3) -0.0223(2) 0.52624(14) 0.0371(7) Uani 1 1 d .
H215 H 0.3127 0.0463 0.5133 0.045 Uiso 1 1 calc R
C216 C 0.6397(3) 0.0758(2) 0.55700(13) 0.0318(7) Uani 1 1 d .
H21A H 0.5661 0.1090 0.5271 0.038 Uiso 1 1 calc R
H21B H 0.7016 0.1294 0.5788 0.038 Uiso 1 1 calc R
N22 N 0.7564(3) 0.00776(19) 0.52441(13) 0.0429(7) Uani 1 1 d .
O22 O 0.8112(3) -0.0649(2) 0.54944(14) 0.0805(10) Uani 1 1 d .
O23 O 0.7891(4) 0.0288(2) 0.47291(13) 0.0834(10) Uani 1 1 d .
Cl31 Cl -0.12000(12) 0.28120(8) 0.97280(6) 0.0799(4) Uani 1 1 d .
C31 C -0.0055(4) 0.1708(3) 0.96990(16) 0.0470(8) Uani 1 1 d .
C32 C 0.1033(4) 0.1506(3) 1.01746(16) 0.0585(10) Uani 1 1 d .
H32 H 0.1060 0.1936 1.0520 0.070 Uiso 1 1 calc R
C33 C 0.2069(5) 0.0687(3) 1.01480(17) 0.0573(10) Uani 1 1 d .
H33 H 0.2815 0.0564 1.0473 0.069 Uiso 1 1 calc R
C34 C 0.2038(4) 0.0042(3) 0.96539(16) 0.0475(8) Uani 1 1 d .
H34 H 0.2759 -0.0519 0.9629 0.057 Uiso 1 1 calc R
C35 C 0.0917(3) 0.0247(2) 0.91988(14) 0.0340(7) Uani 1 1 d .
C36 C -0.0157(3) 0.1069(2) 0.92059(14) 0.0331(6) Uani 1 1 d .
N31 N 0.0735(3) -0.02828(18) 0.86537(12) 0.0359(6) Uani 1 1 d .
HN31 H 0.123(4) -0.086(2) 0.8523(14) 0.043 Uiso 1 1 d .
C37 C -0.0333(3) 0.0156(2) 0.82749(14) 0.0306(6) Uani 1 1 d .
O31 O -0.0654(2) -0.00984(14) 0.77509(10) 0.0370(5) Uani 1 1 d .
C38 C -0.1111(3) 0.1059(2) 0.86127(13) 0.0291(6) Uani 1 1 d .
Cl32 Cl -0.06617(9) 0.21692(5) 0.81662(4) 0.0435(2) Uani 1 1 d .
C39 C -0.2988(3) 0.08759(18) 0.86123(13) 0.0281(6) Uani 1 1 d .
H39 H -0.3318 0.0737 0.8182 0.034 Uiso 1 1 calc R
C310 C -0.3405(3) -0.00700(19) 0.89715(13) 0.0267(6) Uani 1 1 d .
C311 C -0.3396(4) -0.0088(2) 0.96103(14) 0.0381(7) Uani 1 1 d .
H311 H -0.3128 0.0508 0.9832 0.046 Uiso 1 1 calc R
C312 C -0.3774(4) -0.0966(3) 0.99163(15) 0.0449(8) Uani 1 1 d .
H312 H -0.3756 -0.0970 1.0347 0.054 Uiso 1 1 calc R
C313 C -0.4176(4) -0.1833(2) 0.96056(16) 0.0404(8) Uani 1 1 d .
H313 H -0.4452 -0.2431 0.9821 0.049 Uiso 1 1 calc R
C314 C -0.4177(4) -0.1834(2) 0.89773(15) 0.0390(7) Uani 1 1 d .
H314 H -0.4438 -0.2436 0.8760 0.047 Uiso 1 1 calc R
C315 C -0.3797(3) -0.0956(2) 0.86659(14) 0.0319(7) Uani 1 1 d .
H315 H -0.3806 -0.0961 0.8235 0.038 Uiso 1 1 calc R
C316 C -0.3963(3) 0.1800(2) 0.88111(15) 0.0341(7) Uani 1 1 d .
H31A H -0.3817 0.1898 0.9254 0.041 Uiso 1 1 calc R
H31B H -0.3541 0.2410 0.8605 0.041 Uiso 1 1 calc R
N32 N -0.5740(3) 0.16821(19) 0.86645(11) 0.0344(5) Uani 1 1 d .
O32 O -0.6661(3) 0.21950(18) 0.89665(11) 0.0509(6) Uani 1 1 d .
O33 O -0.6178(3) 0.11144(18) 0.82590(11) 0.0498(6) Uani 1 1 d .

loop_
_atom_site_aniso_label
_atom_site_aniso_U_11
_atom_site_aniso_U_22
_atom_site_aniso_U_33
_atom_site_aniso_U_23
_atom_site_aniso_U_13
_atom_site_aniso_U_12
Cl11 0.0573(5) 0.0228(3) 0.1025(8) 0.0108(4) 0.0279(5) -0.0009(4)
C11 0.0343(16) 0.0251(14) 0.052(2) 0.0063(14) 0.0080(14) -0.0020(12)
C12 0.0424(18) 0.0344(17) 0.060(2) -0.0047(16) 0.0084(16) 0.0028(14)
C13 0.0441(19) 0.056(2) 0.050(2) -0.0027(17) 0.0143(16) 0.0004(16)
C14 0.0380(17) 0.0414(18) 0.047(2) 0.0111(15) 0.0082(15) -0.0075(14)
C15 0.0327(15) 0.0244(14) 0.0400(17) 0.0071(13) -0.0054(13) -0.0020(11)
C16 0.0286(14) 0.0268(14) 0.0338(17) 0.0058(13) 0.0010(12) -0.0004(11)
N11 0.0401(14) 0.0218(12) 0.0546(18) 0.0047(12) -0.0030(13) -0.0062(11)
C17 0.0365(16) 0.0240(14) 0.052(2) -0.0026(15) -0.0119(15) 0.0060(13)
O11 0.0500(13) 0.0365(12) 0.0668(17) -0.0178(12) -0.0071(12) 0.0079(11)
C18 0.0356(15) 0.0291(14) 0.0324(17) 0.0044(13) 0.0018(13) 0.0025(12)
Cl12 0.0498(5) 0.0589(5) 0.0407(5) 0.0115(4) -0.0002(4) 0.0114(4)
C19 0.0353(15) 0.0291(14) 0.0359(17) 0.0062(13) 0.0058(13) 0.0065(12)
C110 0.0258(13) 0.0289(14) 0.0425(18) 0.0021(13) 0.0011(12) -0.0016(11)
C111 0.0308(15) 0.0372(16) 0.052(2) 0.0003(15) 0.0080(14) 0.0014(13)
C112 0.0388(17) 0.064(2) 0.0387(19) -0.0001(17) 0.0051(14) -0.0020(16)
C113 0.0411(18) 0.063(2) 0.051(2) 0.024(2) -0.0013(16) -0.0019(17)
C114 0.0433(19) 0.0360(16) 0.065(3) 0.0174(18) -0.0062(17) -0.0018(15)
C115 0.0372(16) 0.0298(15) 0.054(2) 0.0025(15) -0.0050(15) 0.0007(13)
C116 0.0350(17) 0.0391(17) 0.058(2) 0.0147(16) 0.0094(15) 0.0039(14)
N12 0.0371(15) 0.0517(18) 0.061(2) 0.0217(15) -0.0009(13) -0.0046(14)
O12 0.0401(13) 0.0639(16) 0.0725(18) 0.0018(14) 0.0136(12) 0.0091(12)
O13 0.0489(17) 0.0577(18) 0.214(4) 0.035(2) -0.001(2) -0.0113(15)
Cl21 0.0432(4) 0.0346(4) 0.0528(5) 0.0162(4) 0.0231(4) 0.0067(3)
C21 0.0325(15) 0.0331(15) 0.0298(16) 0.0012(13) 0.0100(12) 0.0009(12)
C22 0.0344(16) 0.0422(17) 0.0409(19) 0.0115(15) 0.0035(13) 0.0096(14)
C23 0.0256(15) 0.053(2) 0.049(2) 0.0076(17) 0.0048(13) 0.0109(14)
C24 0.0214(13) 0.0479(17) 0.0426(18) 0.0046(15) 0.0070(12) -0.0003(13)
C25 0.0247(13) 0.0340(14) 0.0265(15) -0.0003(12) 0.0047(11) -0.0015(11)
C26 0.0226(12) 0.0268(13) 0.0264(14) -0.0002(12) 0.0035(10) -0.0007(11)
N21 0.0250(12) 0.0339(13) 0.0318(14) 0.0065(11) 0.0090(10) -0.0038(10)
C27 0.0316(14) 0.0251(14) 0.0244(15) -0.0029(12) 0.0026(11) -0.0025(12)
O21 0.0399(11) 0.0255(10) 0.0300(11) 0.0066(9) 0.0028(9) 0.0004(9)
C28 0.0205(12) 0.0271(14) 0.0264(15) 0.0009(11) 0.0019(10) -0.0033(10)
Cl22 0.0259(3) 0.0332(3) 0.0362(4) -0.0027(3) 0.0011(3) -0.0049(3)
C29 0.0238(13) 0.0255(14) 0.0332(16) 0.0035(12) 0.0034(11) 0.0004(11)
C210 0.0265(14) 0.0304(15) 0.0289(16) 0.0001(12) 0.0085(11) 0.0017(11)
C211 0.0385(16) 0.0324(15) 0.0301(17) -0.0013(13) 0.0090(13) -0.0002(13)
C212 0.0471(18) 0.0342(16) 0.043(2) -0.0043(15) 0.0150(15) -0.0096(15)
C213 0.0395(18) 0.052(2) 0.041(2) -0.0168(16) 0.0076(15) -0.0126(15)
C214 0.0376(18) 0.056(2) 0.043(2) -0.0079(17) -0.0058(15) -0.0006(15)
C215 0.0378(17) 0.0347(16) 0.0389(19) -0.0037(14) 0.0028(14) 0.0030(13)
C216 0.0294(15) 0.0286(14) 0.0376(17) -0.0014(13) 0.0122(12) 0.0008(12)
N22 0.0417(15) 0.0318(14) 0.0560(19) 0.0083(13) 0.0251(13) 0.0030(12)
O22 0.080(2) 0.0747(19) 0.088(2) 0.0379(17) 0.0437(16) 0.0481(17)
O23 0.122(3) 0.0633(16) 0.067(2) 0.0231(14) 0.0644(19) 0.0336(17)
Cl31 0.0569(6) 0.0706(6) 0.1123(9) -0.0621(7) -0.0008(6) 0.0084(5)
C31 0.0332(16) 0.0478(19) 0.060(2) -0.0209(18) 0.0137(15) -0.0105(15)
C32 0.051(2) 0.084(3) 0.041(2) -0.020(2) 0.0075(16) -0.028(2)
C33 0.054(2) 0.068(2) 0.049(2) 0.015(2) -0.0022(17) -0.019(2)
C34 0.0458(19) 0.0427(18) 0.054(2) 0.0122(17) -0.0039(16) -0.0100(15)
C35 0.0333(15) 0.0255(14) 0.0434(19) 0.0020(13) 0.0075(13) -0.0099(12)
C36 0.0267(14) 0.0289(14) 0.0438(18) -0.0026(14) 0.0083(12) -0.0096(12)
N31 0.0355(14) 0.0237(12) 0.0486(17) -0.0025(12) 0.0067(12) 0.0017(10)
C37 0.0263(14) 0.0261(14) 0.0397(19) -0.0018(13) 0.0136(13) -0.0051(11)
O31 0.0384(11) 0.0366(11) 0.0363(13) -0.0056(10) 0.0131(9) -0.0056(9)
C38 0.0275(14) 0.0219(13) 0.0383(17) -0.0010(12) 0.0120(12) -0.0034(11)
Cl32 0.0415(4) 0.0265(3) 0.0629(5) 0.0103(4) 0.0174(4) -0.0046(3)
C39 0.0270(14) 0.0226(13) 0.0349(16) -0.0036(12) 0.0074(12) -0.0011(11)
C310 0.0213(13) 0.0277(14) 0.0313(16) 0.0006(12) 0.0063(11) -0.0005(11)
C311 0.0426(17) 0.0387(17) 0.0331(17) -0.0030(14) 0.0034(13) -0.0114(13)
C312 0.054(2) 0.0491(19) 0.0317(19) 0.0088(15) 0.0048(15) -0.0107(16)
C313 0.0371(17) 0.0363(16) 0.048(2) 0.0161(15) 0.0038(14) -0.0051(13)
C314 0.0393(17) 0.0312(16) 0.047(2) 0.0032(14) -0.0002(15) -0.0057(13)
C315 0.0318(16) 0.0320(15) 0.0319(17) 0.0016(13) 0.0029(12) -0.0049(12)
C316 0.0286(14) 0.0289(14) 0.0451(19) -0.0025(13) 0.0082(13) -0.0017(12)
N32 0.0331(13) 0.0334(13) 0.0370(14) 0.0043(12) 0.0089(11) 0.0001(11)
O32 0.0356(12) 0.0581(14) 0.0596(16) -0.0116(13) 0.0164(11) 0.0077(11)
O33 0.0403(12) 0.0579(14) 0.0512(14) -0.0097(13) -0.0006(10) -0.0004(11)

loop_
_atom_type_symbol
_atom_type_description
_atom_type_scat_dispersion_real
_atom_type_scat_dispersion_imag
_atom_type_scat_source
C C 0.0033 0.0016 'International Tables Vol C Tables 4.2.6.8 and 6.1.1.4'
H H 0.0000 0.0000 'International Tables Vol C Tables 4.2.6.8 and 6.1.1.4'
N N 0.0061 0.0033 'International Tables Vol C Tables 4.2.6.8 and 6.1.1.4'
O O 0.0106 0.0060 'International Tables Vol C Tables 4.2.6.8 and 6.1.1.4'
Cl Cl 0.1484 0.1585 'International Tables Vol C Tables 4.2.6.8 and 6.1.1.4'

loop_
_geom_angle_atom_site_label_1
_geom_angle_atom_site_label_2
_geom_angle_atom_site_label_3
_geom_angle
C16 C11 C12 121.1(3)
C16 C11 Cl11 121.4(2)
C12 C11 Cl11 117.5(2)
C13 C12 C11 119.9(3)
C12 C13 C14 121.0(3)
C15 C14 C13 117.6(3)
C14 C15 C16 123.0(3)
C14 C15 N11 127.6(3)
C16 C15 N11 109.4(3)
C11 C16 C15 117.3(3)
C11 C16 C18 134.0(3)
C15 C16 C18 108.5(2)
C17 N11 C15 112.3(2)
O11 C17 N11 127.8(3)
O11 C17 C18 124.5(3)
N11 C17 C18 107.7(3)
C16 C18 C19 119.8(2)
C16 C18 C17 102.0(2)
C19 C18 C17 105.7(2)
C16 C18 Cl12 111.46(19)
C19 C18 Cl12 110.16(19)
C17 C18 Cl12 106.3(2)
C110 C19 C116 113.6(3)
C110 C19 C18 110.5(2)
C116 C19 C18 114.5(2)
C115 C110 C111 117.6(3)
C115 C110 C19 120.2(3)
C111 C110 C19 122.1(2)
C112 C111 C110 120.6(3)
C113 C112 C111 120.6(3)
C112 C113 C114 119.6(3)
C115 C114 C113 120.0(3)
C114 C115 C110 121.6(3)
N12 C116 C19 111.0(2)
O13 N12 O12 124.1(3)
O13 N12 C116 115.5(3)
O12 N12 C116 120.4(3)
C26 C21 C22 120.6(3)
C26 C21 Cl21 121.4(2)
C22 C21 Cl21 118.0(2)
C21 C22 C23 120.1(3)
C22 C23 C24 120.9(3)
C25 C24 C23 117.4(3)
C24 C25 C26 123.3(3)
C24 C25 N21 126.4(3)
C26 C25 N21 110.3(2)
C21 C26 C25 117.7(2)
C21 C26 C28 134.4(2)
C25 C26 C28 107.6(2)
C27 N21 C25 112.0(2)
O21 C27 N21 127.9(3)
O21 C27 C28 124.6(2)
N21 C27 C28 107.4(2)
C26 C28 C29 120.7(2)
C26 C28 C27 102.66(19)
C29 C28 C27 106.1(2)
C26 C28 Cl22 110.01(17)
C29 C28 Cl22 109.67(17)
C27 C28 Cl22 106.54(17)
C216 C29 C210 112.3(2)
C216 C29 C28 115.7(2)
C210 C29 C28 110.3(2)
C215 C210 C211 119.1(3)
C215 C210 C29 122.0(2)
C211 C210 C29 118.9(3)
C212 C211 C210 121.0(3)
C213 C212 C211 119.9(3)
C212 C213 C214 120.2(3)
C213 C214 C215 119.6(3)
C210 C215 C214 120.2(3)
N22 C216 C29 110.9(2)
O22 N22 O23 122.4(3)
O22 N22 C216 119.9(3)
O23 N22 C216 117.7(3)
C36 C31 C32 120.5(3)
C36 C31 Cl31 121.1(3)
C32 C31 Cl31 118.3(3)
C33 C32 C31 120.5(3)
C32 C33 C34 120.8(3)
C35 C34 C33 117.2(3)
C34 C35 N31 126.2(3)
C34 C35 C36 123.9(3)
N31 C35 C36 109.8(3)
C31 C36 C35 116.9(3)
C31 C36 C38 135.3(3)
C35 C36 C38 107.6(2)
C37 N31 C35 112.5(2)
O31 C37 N31 126.9(3)
O31 C37 C38 125.4(3)
N31 C37 C38 107.7(3)
C36 C38 C37 102.1(2)
C36 C38 C39 120.1(2)
C37 C38 C39 107.1(2)
C36 C38 Cl32 110.88(18)
C37 C38 Cl32 105.89(17)
C39 C38 Cl32 109.56(19)
C310 C39 C316 112.6(2)
C310 C39 C38 110.9(2)
C316 C39 C38 113.4(2)
C315 C310 C311 118.0(3)
C315 C310 C39 119.5(2)
C311 C310 C39 122.5(2)
C312 C311 C310 120.4(3)
C313 C312 C311 120.7(3)
C312 C313 C314 119.8(3)
C315 C314 C313 119.9(3)
C314 C315 C310 121.2(3)
N32 C316 C39 111.6(2)
O33 N32 O32 124.3(3)
O33 N32 C316 119.9(2)
O32 N32 C316 115.7(3)

loop_
_geom_bond_atom_site_label_1
_geom_bond_atom_site_label_2
_geom_bond_distance
Cl11 C11 1.739(3)
C11 C16 1.369(4)
C11 C12 1.383(4)
C12 C13 1.377(5)
C13 C14 1.380(5)
C14 C15 1.374(4)
C15 C16 1.400(4)
C15 N11 1.407(4)
C16 C18 1.512(4)
N11 C17 1.351(4)
C17 O11 1.208(4)
C17 C18 1.555(4)
C18 C19 1.548(4)
C18 Cl12 1.796(3)
C19 C110 1.520(4)
C19 C116 1.525(4)
C110 C115 1.391(4)
C110 C111 1.394(4)
C111 C112 1.384(4)
C112 C113 1.371(5)
C113 C114 1.383(5)
C114 C115 1.371(5)
C116 N12 1.514(4)
N12 O13 1.207(4)
N12 O12 1.210(4)
Cl21 C21 1.740(3)
C21 C26 1.377(4)
C21 C22 1.383(4)
C22 C23 1.385(4)
C23 C24 1.393(4)
C24 C25 1.367(4)
C25 C26 1.400(4)
C25 N21 1.408(4)
C26 C28 1.513(3)
N21 C27 1.349(3)
C27 O21 1.220(3)
C27 C28 1.561(4)
C28 C29 1.552(4)
C28 Cl22 1.806(3)
C29 C216 1.516(4)
C29 C210 1.530(4)
C210 C215 1.382(4)
C210 C211 1.386(4)
C211 C212 1.381(4)
C212 C213 1.369(5)
C213 C214 1.390(5)
C214 C215 1.396(4)
C216 N22 1.503(3)
N22 O22 1.191(3)
N22 O23 1.202(3)
Cl31 C31 1.735(3)
C31 C36 1.378(4)
C31 C32 1.393(5)
C32 C33 1.377(6)
C33 C34 1.382(5)
C34 C35 1.378(5)
C35 N31 1.396(4)
C35 C36 1.397(4)
C36 C38 1.515(4)
N31 C37 1.334(4)
C37 O31 1.228(3)
C37 C38 1.548(4)
C38 C39 1.558(4)
C38 Cl32 1.806(3)
C39 C310 1.520(4)
C39 C316 1.526(4)
C310 C315 1.385(4)
C310 C311 1.408(4)
C311 C312 1.378(4)
C312 C313 1.372(5)
C313 C314 1.385(5)
C314 C315 1.384(4)
C316 N32 1.496(4)
N32 O33 1.217(3)
N32 O32 1.219(3)
